data_7055525
loop_
_publ_author_name
'Gao, Xue'
'Song, Jian'
'Sun, Li Xian'
'Xing, Yong Heng'
'Bai, Feng Ying'
'Shi, Zhan'

_publ_section_title
;
 A family of uranium--carboxylic acid hybrid materials: synthesis,
 structure and mixed-dye selective adsorption
;
_journal_issue 7
_journal_name_full 'New J. Chem.'
_journal_page_first 6077
_journal_paper_doi 10.1039/C6NJ00109B
_journal_volume 40
_journal_year 2016
_chemical_formula_sum 'C29 H29 N O8 U'
_chemical_formula_weight 757.56
_chemical_name_systematic
; 
 ? 
;
_space_group_IT_number 14
_symmetry_cell_setting monoclinic
_symmetry_space_group_name_Hall '-P 2ybc'
_symmetry_space_group_name_H-M 'P 1 21/c 1'
_atom_sites_solution_hydrogens geom
_atom_sites_solution_primary direct
_atom_sites_solution_secondary difmap
_audit_creation_method SHELXL-97
_audit_update_record
;
2015-07-20 deposited with the CCDC.
2016-04-27 downloaded from the CCDC.
;
_cell_angle_alpha 90.00
_cell_angle_beta 103.340(2)
_cell_angle_gamma 90.00
_cell_formula_units_Z 4
_cell_length_a 20.379(3)
_cell_length_b 11.7334(18)
_cell_length_c 12.529(2)
_cell_measurement_reflns_used 3962
_cell_measurement_temperature 296(2)
_cell_measurement_theta_max 24.66
_cell_measurement_theta_min 2.41
_cell_volume 2915.0(8)
_computing_cell_refinement 'Bruker SMART'
_computing_data_collection 'Bruker SMART'
_computing_data_reduction 'Bruker SAINT'
_computing_molecular_graphics 'Bruker SHELXTL'
_computing_publication_material 'Bruker SHELXTL'
_computing_structure_refinement 'SHELXL-97 (Sheldrick, 1997)'
_computing_structure_solution 'SHELXS-97 (Sheldrick, 1990)'
_diffrn_ambient_temperature 296(2)
_diffrn_measured_fraction_theta_full 0.999
_diffrn_measured_fraction_theta_max 0.999
_diffrn_measurement_device_type 'CCD area detector'
_diffrn_measurement_method 'phi and omega scans'
_diffrn_radiation_monochromator graphite
_diffrn_radiation_source 'fine-focus sealed tube'
_diffrn_radiation_type MoK\a
_diffrn_radiation_wavelength 0.71073
_diffrn_reflns_av_R_equivalents 0.1006
_diffrn_reflns_av_sigmaI/netI 0.0992
_diffrn_reflns_limit_h_max 24
_diffrn_reflns_limit_h_min -20
_diffrn_reflns_limit_k_max 12
_diffrn_reflns_limit_k_min -13
_diffrn_reflns_limit_l_max 10
_diffrn_reflns_limit_l_min -14
_diffrn_reflns_number 13781
_diffrn_reflns_theta_full 25.00
_diffrn_reflns_theta_max 25.00
_diffrn_reflns_theta_min 2.02
_diffrn_standards_decay_% 0
_diffrn_standards_interval_count 0
_diffrn_standards_interval_time 0
_diffrn_standards_number 0
_exptl_absorpt_coefficient_mu 5.617
_exptl_absorpt_correction_T_max 0.7293
_exptl_absorpt_correction_T_min 0.4313
_exptl_absorpt_correction_type multi-scan
_exptl_absorpt_process_details sadabs
_exptl_crystal_colour yellow
_exptl_crystal_density_diffrn 1.726
_exptl_crystal_density_method 'not measured'
_exptl_crystal_description block
_exptl_crystal_F_000 1464
_exptl_crystal_size_max 0.18
_exptl_crystal_size_mid 0.12
_exptl_crystal_size_min 0.06
_refine_diff_density_max 2.072
_refine_diff_density_min -1.591
_refine_diff_density_rms 0.137
_refine_ls_extinction_method none
_refine_ls_goodness_of_fit_ref 0.909
_refine_ls_hydrogen_treatment mixed
_refine_ls_matrix_type full
_refine_ls_number_parameters 354
_refine_ls_number_reflns 5126
_refine_ls_number_restraints 0
_refine_ls_restrained_S_all 0.909
_refine_ls_R_factor_all 0.0765
_refine_ls_R_factor_gt 0.0396
_refine_ls_shift/su_max 0.000
_refine_ls_shift/su_mean 0.000
_refine_ls_structure_factor_coef Fsqd
_refine_ls_weighting_details 'calc w=1/[\s^2^(Fo^2^)+(0.0200P)^2^+0.0000P] where P=(Fo^2^+2Fc^2^)/3'
_refine_ls_weighting_scheme calc
_refine_ls_wR_factor_gt 0.0773
_refine_ls_wR_factor_ref 0.0859
_reflns_number_gt 3441
_reflns_number_total 5126
_reflns_threshold_expression >2sigma(I)
_cod_data_source_file c6nj00109b2.cif
_cod_data_source_block 1
_cod_depositor_comments
;
The following automatic conversions were performed:

'_symmetry_cell_setting' value 'Monoclinic' changed to 'monoclinic'
according to
/usr/data/users/saulius/crontab/automatic-downloads/rss-feeds/RSC/lib/dictionaries/cif_core.dic
dictionary named 'cif_core.dic' version 2.4.2 from 2011-04-26.

Automatic conversion script
Id: cif_fix_values 4268 2015-11-12 08:31:59Z antanas 

 Adding full bibliography for 7055523--7055526.cif.
;
_cod_original_cell_volume 2915.1(8)
_cod_original_sg_symbol_H-M P2(1)/c
_cod_database_code 7055525

loop_
_symmetry_equiv_pos_as_xyz
'x, y, z'
'-x, y+1/2, -z+1/2'
'-x, -y, -z'
'x, -y-1/2, z-1/2'

loop_
_atom_site_label
_atom_site_type_symbol
_atom_site_fract_x
_atom_site_fract_y
_atom_site_fract_z
_atom_site_U_iso_or_equiv
_atom_site_adp_type
_atom_site_occupancy
_atom_site_symmetry_multiplicity
_atom_site_calc_flag
_atom_site_refinement_flags
U1 U 0.129499(13) 0.04261(2) 0.34832(2) 0.03764(11) Uani 1 1 d .
C1 C 0.2132(4) 0.1678(6) 0.5204(6) 0.0388(18) Uani 1 1 d .
C2 C -0.0137(3) 0.0344(6) 0.3360(5) 0.0375(17) Uani 1 1 d .
C3 C 0.1840(4) -0.0660(7) 0.1855(6) 0.051(2) Uani 1 1 d .
C4 C 0.2582(4) 0.2348(6) 0.6078(6) 0.0425(19) Uani 1 1 d .
H4 H 0.2394 0.2746 0.6576 0.051 Uiso 1 1 calc R
C5 C 0.3236(4) 0.2401(6) 0.6174(6) 0.0441(19) Uani 1 1 d .
H5 H 0.3402 0.1993 0.5656 0.053 Uiso 1 1 calc R
C6 C 0.3735(4) 0.3020(6) 0.6990(6) 0.0426(18) Uani 1 1 d .
C7 C 0.4383(4) 0.3101(8) 0.6842(7) 0.067(2) Uani 1 1 d .
H7 H 0.4492 0.2745 0.6242 0.080 Uiso 1 1 calc R
C8 C 0.4884(4) 0.3713(9) 0.7585(8) 0.082(3) Uani 1 1 d .
H8 H 0.5320 0.3764 0.7479 0.099 Uiso 1 1 calc R
C9 C 0.4720(5) 0.4224(8) 0.8452(8) 0.079(3) Uani 1 1 d .
H9 H 0.5043 0.4645 0.8939 0.095 Uiso 1 1 calc R
C10 C 0.4081(4) 0.4132(7) 0.8623(7) 0.065(2) Uani 1 1 d .
H10 H 0.3981 0.4461 0.9242 0.078 Uiso 1 1 calc R
C11 C 0.3590(4) 0.3556(6) 0.7887(6) 0.053(2) Uani 1 1 d .
H11 H 0.3154 0.3526 0.7995 0.063 Uiso 1 1 calc R
C12 C -0.0861(3) 0.0416(6) 0.3293(5) 0.0407(18) Uani 1 1 d .
H12 H -0.1011 0.0836 0.3818 0.049 Uiso 1 1 calc R
C13 C -0.1309(4) -0.0099(6) 0.2505(6) 0.0447(19) Uani 1 1 d .
H13 H -0.1134 -0.0516 0.2003 0.054 Uiso 1 1 calc R
C14 C -0.2046(4) -0.0097(6) 0.2324(6) 0.0435(19) Uani 1 1 d .
C15 C -0.2379(4) 0.0525(6) 0.2977(6) 0.051(2) Uani 1 1 d .
H15 H -0.2135 0.0965 0.3551 0.061 Uiso 1 1 calc R
C16 C -0.3069(4) 0.0490(7) 0.2775(7) 0.063(2) Uani 1 1 d .
H16 H -0.3290 0.0900 0.3221 0.076 Uiso 1 1 calc R
C17 C -0.3435(4) -0.0140(7) 0.1926(7) 0.064(2) Uani 1 1 d .
H17 H -0.3903 -0.0145 0.1791 0.077 Uiso 1 1 calc R
C18 C -0.3118(4) -0.0760(7) 0.1276(7) 0.065(2) Uani 1 1 d .
H18 H -0.3365 -0.1197 0.0703 0.077 Uiso 1 1 calc R
C19 C -0.2428(4) -0.0728(7) 0.1479(6) 0.056(2) Uani 1 1 d .
H19 H -0.2211 -0.1147 0.1032 0.068 Uiso 1 1 calc R
C20 C 0.2163(4) -0.1254(7) 0.1084(6) 0.052(2) Uani 1 1 d .
H20 H 0.1907 -0.1728 0.0552 0.063 Uiso 1 1 calc R
C21 C 0.2814(4) -0.1125(6) 0.1134(6) 0.0463(19) Uani 1 1 d .
H21 H 0.3040 -0.0608 0.1653 0.056 Uiso 1 1 calc R
C22 C 0.3220(4) -0.1695(6) 0.0475(6) 0.047(2) Uani 1 1 d .
C23 C 0.2981(4) -0.2508(6) -0.0303(6) 0.054(2) Uani 1 1 d .
H23 H 0.2528 -0.2709 -0.0439 0.065 Uiso 1 1 calc R
C24 C 0.3382(5) -0.3029(8) -0.0883(7) 0.073(3) Uani 1 1 d .
H24 H 0.3205 -0.3571 -0.1413 0.088 Uiso 1 1 calc R
C25 C 0.4055(5) -0.2744(8) -0.0675(8) 0.074(3) Uani 1 1 d .
H25 H 0.4334 -0.3105 -0.1062 0.089 Uiso 1 1 calc R
C26 C 0.4321(5) -0.1931(8) 0.0098(8) 0.076(3) Uani 1 1 d .
H26 H 0.4774 -0.1730 0.0225 0.092 Uiso 1 1 calc R
C27 C 0.3900(4) -0.1417(8) 0.0682(7) 0.066(2) Uani 1 1 d .
H27 H 0.4076 -0.0881 0.1218 0.079 Uiso 1 1 calc R
C28 C -0.0303(4) 0.2895(7) 0.5881(7) 0.069(3) Uani 1 1 d .
H28A H -0.0304 0.3642 0.6193 0.103 Uiso 1 1 calc R
H28B H -0.0341 0.2333 0.6421 0.103 Uiso 1 1 calc R
H28C H -0.0678 0.2823 0.5260 0.103 Uiso 1 1 calc R
C29 C 0.0462(5) 0.3640(7) 0.4811(7) 0.079(3) Uani 1 1 d .
H29A H 0.0109 0.3658 0.4154 0.119 Uiso 1 1 calc R
H29B H 0.0886 0.3504 0.4625 0.119 Uiso 1 1 calc R
H29C H 0.0478 0.4357 0.5185 0.119 Uiso 1 1 calc R
N1 N 0.0327(3) 0.2720(5) 0.5530(5) 0.0495(16) Uani 1 1 d .
H1A H 0.0306 0.2052 0.5172 0.059 Uiso 1 1 calc R
H1B H 0.0671 0.2680 0.6127 0.059 Uiso 1 1 calc R
O1 O 0.1409(2) -0.0824(4) 0.4273(4) 0.0450(12) Uani 1 1 d .
O2 O 0.1155(2) 0.1673(4) 0.2678(4) 0.0482(13) Uani 1 1 d .
O3 O 0.2381(2) 0.1153(5) 0.4494(4) 0.0523(14) Uani 1 1 d .
O4 O 0.1503(2) 0.1622(4) 0.5144(4) 0.0424(12) Uani 1 1 d .
O5 O 0.0268(2) 0.0883(4) 0.4139(4) 0.0466(13) Uani 1 1 d .
O6 O 0.0114(2) -0.0199(4) 0.2688(4) 0.0505(14) Uani 1 1 d .
O7 O 0.1211(2) -0.0745(5) 0.1797(4) 0.0559(15) Uani 1 1 d .
O8 O 0.2188(2) -0.0057(5) 0.2617(4) 0.0595(15) Uani 1 1 d .

loop_
_atom_site_aniso_label
_atom_site_aniso_U_11
_atom_site_aniso_U_22
_atom_site_aniso_U_33
_atom_site_aniso_U_23
_atom_site_aniso_U_13
_atom_site_aniso_U_12
U1 0.03478(17) 0.04946(18) 0.02723(14) -0.00218(15) 0.00420(11) -0.00088(16)
C1 0.042(5) 0.037(4) 0.035(4) 0.008(3) 0.003(4) 0.003(4)
C2 0.032(4) 0.048(5) 0.031(4) 0.003(4) 0.002(3) -0.003(4)
C3 0.052(5) 0.068(6) 0.036(4) -0.005(4) 0.012(4) 0.004(5)
C4 0.041(5) 0.049(5) 0.034(4) -0.003(4) 0.002(4) 0.003(4)
C5 0.041(5) 0.051(5) 0.038(4) -0.006(4) 0.003(4) -0.002(4)
C6 0.036(4) 0.049(5) 0.039(4) 0.001(4) 0.000(4) -0.002(4)
C7 0.051(6) 0.086(7) 0.062(6) -0.007(5) 0.012(5) -0.006(5)
C8 0.042(5) 0.119(9) 0.080(7) -0.001(7) 0.001(5) -0.018(6)
C9 0.067(7) 0.080(7) 0.076(7) -0.016(6) -0.012(6) -0.024(6)
C10 0.063(6) 0.071(6) 0.050(5) -0.007(5) -0.007(5) 0.000(6)
C11 0.047(5) 0.056(5) 0.051(5) -0.006(4) 0.002(4) 0.006(4)
C12 0.037(4) 0.052(5) 0.036(4) -0.015(4) 0.012(3) -0.006(4)
C13 0.041(5) 0.055(5) 0.041(4) -0.009(4) 0.016(4) -0.003(4)
C14 0.044(5) 0.053(5) 0.033(4) 0.002(4) 0.007(4) 0.002(4)
C15 0.042(5) 0.062(5) 0.045(4) -0.010(4) 0.001(4) 0.002(4)
C16 0.050(5) 0.074(6) 0.068(6) -0.011(5) 0.017(5) 0.003(5)
C17 0.035(5) 0.082(7) 0.069(6) 0.004(5) -0.003(5) 0.002(5)
C18 0.052(6) 0.081(7) 0.052(5) -0.014(5) -0.005(5) -0.005(5)
C19 0.052(5) 0.075(6) 0.041(5) -0.015(4) 0.006(4) -0.007(5)
C20 0.045(5) 0.066(5) 0.046(5) -0.017(4) 0.011(4) 0.000(5)
C21 0.046(5) 0.053(5) 0.036(4) 0.000(4) 0.003(4) -0.005(4)
C22 0.051(5) 0.058(5) 0.036(4) 0.006(4) 0.015(4) 0.008(5)
C23 0.053(5) 0.067(6) 0.042(5) -0.012(4) 0.011(4) 0.001(5)
C24 0.070(7) 0.086(7) 0.065(6) -0.022(5) 0.020(5) 0.005(6)
C25 0.069(7) 0.086(7) 0.076(7) -0.002(6) 0.034(6) 0.020(6)
C26 0.056(6) 0.098(8) 0.075(7) -0.002(6) 0.013(6) 0.002(6)
C27 0.060(6) 0.081(6) 0.060(6) -0.004(5) 0.019(5) 0.010(6)
C28 0.043(5) 0.080(6) 0.083(7) -0.019(5) 0.013(5) -0.001(5)
C29 0.108(8) 0.069(6) 0.071(6) 0.031(5) 0.043(6) 0.027(6)
N1 0.051(4) 0.056(4) 0.037(3) -0.007(3) 0.001(3) 0.007(4)
O1 0.042(3) 0.044(3) 0.047(3) 0.008(2) 0.006(2) 0.001(3)
O2 0.053(3) 0.046(3) 0.042(3) 0.001(2) 0.004(3) -0.007(3)
O3 0.040(3) 0.078(4) 0.038(3) -0.010(3) 0.008(2) -0.011(3)
O4 0.031(3) 0.056(3) 0.038(3) -0.002(2) 0.003(2) -0.002(3)
O5 0.033(3) 0.064(3) 0.041(3) -0.015(3) 0.005(2) -0.008(3)
O6 0.038(3) 0.072(4) 0.041(3) -0.024(3) 0.010(2) 0.000(3)
O7 0.034(3) 0.083(4) 0.050(3) -0.022(3) 0.011(3) -0.003(3)
O8 0.040(3) 0.093(4) 0.049(3) -0.029(3) 0.015(3) -0.011(3)

loop_
_atom_type_symbol
_atom_type_description
_atom_type_scat_dispersion_real
_atom_type_scat_dispersion_imag
_atom_type_scat_source
C C 0.0033 0.0016 'International Tables Vol C Tables 4.2.6.8 and 6.1.1.4'
H H 0.0000 0.0000 'International Tables Vol C Tables 4.2.6.8 and 6.1.1.4'
N N 0.0061 0.0033 'International Tables Vol C Tables 4.2.6.8 and 6.1.1.4'
O O 0.0106 0.0060 'International Tables Vol C Tables 4.2.6.8 and 6.1.1.4'
U U -9.6767 9.6646 'International Tables Vol C Tables 4.2.6.8 and 6.1.1.4'

loop_
_geom_angle_atom_site_label_1
_geom_angle_atom_site_label_2
_geom_angle_atom_site_label_3
_geom_angle
O1 U1 O2 178.3(2)
O1 U1 O8 92.4(2)
O2 U1 O8 88.7(2)
O1 U1 O3 90.75(19)
O2 U1 O3 90.86(19)
O8 U1 O3 67.91(17)
O1 U1 O4 91.45(19)
O2 U1 O4 89.11(18)
O8 U1 O4 121.17(16)
O3 U1 O4 53.36(15)
O1 U1 O5 90.35(19)
O2 U1 O5 88.42(19)
O8 U1 O5 172.39(16)
O3 U1 O5 119.17(15)
O4 U1 O5 65.81(15)
O1 U1 O7 89.5(2)
O2 U1 O7 90.11(19)
O8 U1 O7 52.83(16)
O3 U1 O7 120.69(16)
O4 U1 O7 173.98(15)
O5 U1 O7 120.14(15)
O1 U1 O6 88.24(19)
O2 U1 O6 90.09(19)
O8 U1 O6 120.96(16)
O3 U1 O6 171.11(15)
O4 U1 O6 117.82(15)
O5 U1 O6 52.02(14)
O7 U1 O6 68.15(15)
O4 C1 O3 119.4(7)
O4 C1 C4 121.1(6)
O3 C1 C4 119.6(6)
O6 C2 O5 118.0(6)
O6 C2 C12 123.5(6)
O5 C2 C12 118.5(6)
O8 C3 O7 118.0(7)
O8 C3 C20 120.3(7)
O7 C3 C20 121.7(8)
C5 C4 C1 122.3(7)
C5 C4 H4 118.8
C1 C4 H4 118.8
C4 C5 C6 128.1(7)
C4 C5 H5 115.9
C6 C5 H5 115.9
C7 C6 C11 118.2(7)
C7 C6 C5 118.3(7)
C11 C6 C5 123.5(7)
C6 C7 C8 121.0(8)
C6 C7 H7 119.5
C8 C7 H7 119.5
C9 C8 C7 118.9(8)
C9 C8 H8 120.6
C7 C8 H8 120.6
C8 C9 C10 120.8(9)
C8 C9 H9 119.6
C10 C9 H9 119.6
C9 C10 C11 120.3(8)
C9 C10 H10 119.8
C11 C10 H10 119.8
C10 C11 C6 120.8(8)
C10 C11 H11 119.6
C6 C11 H11 119.6
C13 C12 C2 122.0(6)
C13 C12 H12 119.0
C2 C12 H12 119.0
C12 C13 C14 128.3(7)
C12 C13 H13 115.8
C14 C13 H13 115.8
C19 C14 C15 118.1(7)
C19 C14 C13 119.7(7)
C15 C14 C13 122.2(7)
C16 C15 C14 119.8(8)
C16 C15 H15 120.1
C14 C15 H15 120.1
C17 C16 C15 120.9(8)
C17 C16 H16 119.6
C15 C16 H16 119.6
C18 C17 C16 120.3(8)
C18 C17 H17 119.9
C16 C17 H17 119.9
C17 C18 C19 118.9(8)
C17 C18 H18 120.6
C19 C18 H18 120.6
C18 C19 C14 122.1(8)
C18 C19 H19 119.0
C14 C19 H19 119.0
C21 C20 C3 120.8(8)
C21 C20 H20 119.6
C3 C20 H20 119.6
C20 C21 C22 127.9(7)
C20 C21 H21 116.0
C22 C21 H21 116.0
C23 C22 C27 118.2(7)
C23 C22 C21 124.5(7)
C27 C22 C21 117.4(7)
C24 C23 C22 122.3(8)
C24 C23 H23 118.8
C22 C23 H23 118.8
C23 C24 C25 119.0(9)
C23 C24 H24 120.5
C25 C24 H24 120.5
C24 C25 C26 121.0(9)
C24 C25 H25 119.5
C26 C25 H25 119.5
C25 C26 C27 118.8(9)
C25 C26 H26 120.6
C27 C26 H26 120.6
C26 C27 C22 120.8(8)
C26 C27 H27 119.6
C22 C27 H27 119.6
N1 C28 H28A 109.5
N1 C28 H28B 109.5
H28A C28 H28B 109.5
N1 C28 H28C 109.5
H28A C28 H28C 109.5
H28B C28 H28C 109.5
N1 C29 H29A 109.5
N1 C29 H29B 109.5
H29A C29 H29B 109.5
N1 C29 H29C 109.5
H29A C29 H29C 109.5
H29B C29 H29C 109.5
C28 N1 C29 112.4(6)
C28 N1 H1A 109.1
C29 N1 H1A 109.1
C28 N1 H1B 109.1
C29 N1 H1B 109.1
H1A N1 H1B 107.8
C1 O3 U1 94.2(4)
C1 O4 U1 93.1(4)
C2 O5 U1 94.9(4)
C2 O6 U1 95.0(4)
C3 O7 U1 92.1(4)
C3 O8 U1 97.0(4)

loop_
_geom_bond_atom_site_label_1
_geom_bond_atom_site_label_2
_geom_bond_distance
U1 O1 1.755(4)
U1 O2 1.763(4)
U1 O8 2.392(5)
U1 O3 2.436(5)
U1 O4 2.464(4)
U1 O5 2.477(4)
U1 O7 2.493(5)
U1 O6 2.494(5)
C1 O4 1.270(7)
C1 O3 1.279(8)
C1 C4 1.481(9)
C2 O6 1.255(8)
C2 O5 1.289(7)
C2 C12 1.460(9)
C3 O8 1.266(8)
C3 O7 1.271(8)
C3 C20 1.465(9)
C4 C5 1.312(9)
C4 H4 0.9300
C5 C6 1.459(9)
C5 H5 0.9300
C6 C7 1.378(9)
C6 C11 1.379(9)
C7 C8 1.409(11)
C7 H7 0.9300
C8 C9 1.349(12)
C8 H8 0.9300
C9 C10 1.371(11)
C9 H9 0.9300
C10 C11 1.373(10)
C10 H10 0.9300
C11 H11 0.9300
C12 C13 1.326(9)
C12 H12 0.9300
C13 C14 1.465(9)
C13 H13 0.9300
C14 C19 1.376(9)
C14 C15 1.385(9)
C15 C16 1.371(10)
C15 H15 0.9300
C16 C17 1.367(11)
C16 H16 0.9300
C17 C18 1.361(10)
C17 H17 0.9300
C18 C19 1.371(10)
C18 H18 0.9300
C19 H19 0.9300
C20 C21 1.322(9)
C20 H20 0.9300
C21 C22 1.459(9)
C21 H21 0.9300
C22 C23 1.371(9)
C22 C27 1.389(10)
C23 C24 1.359(9)
C23 H23 0.9300
C24 C25 1.377(11)
C24 H24 0.9300
C25 C26 1.378(12)
C25 H25 0.9300
C26 C27 1.386(10)
C26 H26 0.9300
C27 H27 0.9300
C28 N1 1.465(8)
C28 H28A 0.9600
C28 H28B 0.9600
C28 H28C 0.9600
C29 N1 1.472(8)
C29 H29A 0.9600
C29 H29B 0.9600
C29 H29C 0.9600
N1 H1A 0.9000
N1 H1B 0.9000

loop_
_geom_hbond_atom_site_label_D
_geom_hbond_atom_site_label_H
_geom_hbond_atom_site_label_A
_geom_hbond_distance_DH
_geom_hbond_distance_HA
_geom_hbond_distance_DA
_geom_hbond_angle_DHA
_geom_hbond_site_symmetry_A
N1 H1A O5 0.90 1.87 2.757(7) 166.3 .
N1 H1B O2 0.90 2.11 2.915(7) 148.8 4_566
